data_4518288
loop_
_publ_author_name
'Maranda-Niedba\/la, Agnieszka'
'Krzy\.zewska, Klaudyna'
'Kotwica, Kamil'
'Sk\'orka, \/Lukasz'
'Drapa\/la, Jakub'
'Jarzembska, Katarzyna N.'
'Zag\'orska, Ma\/lgorzata'
'Pro\'n, Adam'
'Nowakowski, Robert'

_publ_section_title
;
 9,10-Anthraquinones Disubstituted with Linear Alkoxy Groups:
 Spectroscopy, Electrochemistry, and Peculiarities of Their 2D and 3D
 Supramolecular Organizations.
;
_journal_name_full 'Langmuir : the ACS journal of surfaces and colloids'
_journal_paper_doi 10.1021/acs.langmuir.0c02586
_journal_year 2020
_chemical_formula_moiety 'C22 H24 O4'
_chemical_formula_sum 'C22 H24 O4'
_chemical_formula_weight 352.41
_space_group_crystal_system monoclinic
_space_group_IT_number 14
_space_group_name_Hall '-P 2yn'
_space_group_name_H-M_alt 'P 1 21/n 1'
_atom_sites_solution_hydrogens geom
_audit_creation_date 2019-10-28
_audit_creation_method
;
Olex2 1.2
(compiled 2018.05.29 svn.r3508 for OlexSys, GUI svn.r5506)
;
_cell_angle_alpha 90
_cell_angle_beta 101.810(5)
_cell_angle_gamma 90
_cell_formula_units_Z 2
_cell_length_a 8.1860(4)
_cell_length_b 7.2626(5)
_cell_length_c 15.1791(8)
_cell_measurement_reflns_used 4553
_cell_measurement_temperature 100.01(10)
_cell_measurement_theta_max 75.9630
_cell_measurement_theta_min 5.6790
_cell_volume 883.32(9)
_computing_cell_refinement 'CrysAlisPro 1.171.40.55a (Rigaku OD, 2019)'
_computing_data_collection 'CrysAlisPro 1.171.40.55a (Rigaku OD, 2019)'
_computing_data_reduction 'CrysAlisPro 1.171.40.55a (Rigaku OD, 2019)'
_computing_molecular_graphics 'Olex2 (Dolomanov et al., 2009)'
_computing_publication_material 'Olex2 (Dolomanov et al., 2009)'
_computing_structure_refinement 'ShelXL (Sheldrick, 2015)'
_diffrn_ambient_environment N~2~
_diffrn_ambient_temperature 100.01(10)
_diffrn_detector 'CCD plate'
_diffrn_detector_area_resol_mean 5.2687
_diffrn_detector_type Atlas
_diffrn_measured_fraction_theta_full 0.999
_diffrn_measured_fraction_theta_max 0.990
_diffrn_measurement_details
;
List of Runs (angles in degrees, time in seconds):

  # Type    Start    End  Width  t~exp~   \w     \q     \k     \f   Frames
--------------------------------------------------------------------------
  1  \w    -73.00  30.00   1.00    1.00    --  -42.68  77.00-180.00  103
  2  \w   -113.00 -17.00   1.00    1.00    --  -42.68 -57.00  30.00   96
  3  \w     17.00 113.00   1.00    1.00    --   42.68  57.00 -60.00   96
  4  \w     57.00 149.00   1.00    3.13    --  109.50  15.00 -60.00   92
  5  \w     54.00 112.00   1.00    3.13    --  109.50-125.00 120.00   58
  6  \w     86.00 149.00   1.00    3.13    --  109.50  45.00  30.00   63
  7  \w     54.00 112.00   1.00    3.13    --  109.50-125.00 -90.00   58
  8  \w     57.00 149.00   1.00    3.13    --  109.50  15.00-180.00   92
  9  \w     40.00 136.00   1.00    3.13    --  109.50 -61.00  90.00   96
 10  \w     37.00 132.00   1.00    3.13    --  109.50 -30.00-150.00   95
 11  \w    -64.00  28.00   1.00    1.00    --  -42.68  38.00 -30.00   92
 12  \w    -68.00  27.00   1.00    1.00    --  -42.68  57.00  60.00   95
 13  \w     12.00 115.00   1.00    1.00    --   42.68  77.00 150.00  103
 14  \w     83.00 149.00   1.00    3.13    --  109.50  61.00  60.00   66
 15  \w     79.00 149.00   1.00    3.13    --  109.50  77.00-180.00   70
 16  \w     40.00 136.00   1.00    3.13    --  109.50 -61.00 -60.00   96
 17  \w     79.00 149.00   1.00    3.13    --  109.50  77.00 -30.00   70
 18  \w     79.00 149.00   1.00    3.13    --  109.50  77.00 -90.00   70
 19  \w     86.00 149.00   1.00    3.13    --  109.50  45.00 -30.00   63
 20  \w     12.00 115.00   1.00    1.00    --   42.68  77.00  90.00  103
 21  \w     12.00 115.00   1.00    1.00    --   42.68  77.00-120.00  103
 22  \w     12.00 115.00   1.00    1.00    --   42.68  77.00   0.00  103
 23  \w     79.00 130.00   1.00    3.13    --  109.50  77.00  30.00   51
 24  \w     79.00 149.00   1.00    3.13    --  109.50  77.00-120.00   70
 25  \w     54.00 112.00   1.00    3.13    --  109.50-125.00 -30.00   58
;
_diffrn_measurement_device 'four-circle diffractometer'
_diffrn_measurement_device_type 'SuperNova, Single source at offset/far, Atlas'
_diffrn_measurement_method '\w scans'
_diffrn_orient_matrix_type 'CrysAlisPro convention (1999,Acta A55,543-557)'
_diffrn_orient_matrix_UB_11 0.1918828000
_diffrn_orient_matrix_UB_12 -0.0130860000
_diffrn_orient_matrix_UB_13 0.0227372000
_diffrn_orient_matrix_UB_21 0.0079920000
_diffrn_orient_matrix_UB_22 0.1061132000
_diffrn_orient_matrix_UB_23 -0.0869009000
_diffrn_orient_matrix_UB_31 0.0083562000
_diffrn_orient_matrix_UB_32 0.1832233000
_diffrn_orient_matrix_UB_33 0.0518621000
_diffrn_radiation_monochromator mirror
_diffrn_radiation_probe x-ray
_diffrn_radiation_type CuK\a
_diffrn_radiation_wavelength 1.54184
_diffrn_reflns_av_R_equivalents 0.0947
_diffrn_reflns_av_unetI/netI 0.0440
_diffrn_reflns_Laue_measured_fraction_full 0.999
_diffrn_reflns_Laue_measured_fraction_max 0.990
_diffrn_reflns_limit_h_max 10
_diffrn_reflns_limit_h_min -10
_diffrn_reflns_limit_k_max 9
_diffrn_reflns_limit_k_min -7
_diffrn_reflns_limit_l_max 19
_diffrn_reflns_limit_l_min -19
_diffrn_reflns_number 10309
_diffrn_reflns_point_group_measured_fraction_full 0.999
_diffrn_reflns_point_group_measured_fraction_max 0.990
_diffrn_reflns_theta_full 67.684
_diffrn_reflns_theta_max 76.130
_diffrn_reflns_theta_min 5.712
_diffrn_source 'micro-focus sealed X-ray tube'
_diffrn_source_type 'SuperNova (Cu) X-ray Source'
_exptl_absorpt_coefficient_mu 0.727
_exptl_absorpt_correction_T_max 1.000
_exptl_absorpt_correction_T_min 0.643
_exptl_absorpt_correction_type gaussian
_exptl_absorpt_process_details
;
CrysAlisPro 1.171.40.55a (Rigaku Oxford Diffraction, 2019)
Numerical absorption correction based on gaussian integration over
			a multifaceted crystal model
Empirical absorption correction using spherical harmonics,
 implemented in SCALE3 ABSPACK scaling algorithm.
;
_exptl_crystal_colour 'clear yellow'
_exptl_crystal_colour_lustre clear
_exptl_crystal_colour_primary yellow
_exptl_crystal_density_diffrn 1.325
_exptl_crystal_description needle
_exptl_crystal_F_000 376
_exptl_crystal_size_max 0.475
_exptl_crystal_size_mid 0.251
_exptl_crystal_size_min 0.126
_refine_diff_density_max 0.640
_refine_diff_density_min -0.369
_refine_diff_density_rms 0.122
_refine_ls_extinction_method none
_refine_ls_goodness_of_fit_ref 1.064
_refine_ls_hydrogen_treatment constr
_refine_ls_matrix_type full
_refine_ls_number_parameters 119
_refine_ls_number_reflns 1826
_refine_ls_number_restraints 0
_refine_ls_restrained_S_all 1.064
_refine_ls_R_factor_all 0.0914
_refine_ls_R_factor_gt 0.0819
_refine_ls_shift/su_max 0.000
_refine_ls_shift/su_mean 0.000
_refine_ls_structure_factor_coef Fsqd
_refine_ls_weighting_details 'w=1/[\s^2^(Fo^2^)+(0.1747P)^2^] where P=(Fo^2^+2Fc^2^)/3'
_refine_ls_weighting_scheme calc
_refine_ls_wR_factor_gt 0.2133
_refine_ls_wR_factor_ref 0.2335
_reflns_Friedel_coverage 0.000
_reflns_number_gt 1459
_reflns_number_total 1826
_reflns_threshold_expression 'I > 2\s(I)'
_cod_data_source_file 2019_10_28_JD_AntOC4_100K_01_CCDC2004139.cif
_cod_data_source_block 2019_10_28_jd_antoc4_100k_01
_cod_database_code 4518288
_shelx_shelxl_version_number 2018/3
_chemical_oxdiff_formula 'C22 H24 O4'
_shelx_space_group_comment
;
The symmetry employed for this shelxl refinement is uniquely defined
by the following loop, which should always be used as a source of
symmetry information in preference to the above space-group names.
They are only intended as comments.
;
_reflns_odcompleteness_completeness 100.00
_reflns_odcompleteness_iscentric 1
_reflns_odcompleteness_theta 69.95
_olex2_refinement_description
;
1. Fixed Uiso
 At 1.2 times of:
  All C(H) groups, All C(H,H) groups
 At 1.5 times of:
  All C(H,H,H) groups
2.a Secondary CH2 refined with riding coordinates:
 C8(H8A,H8B), C9(H9A,H9B), C10(H10A,H10B)
2.b Aromatic/amide H refined with riding coordinates:
 C4(H4), C6(H6), C7(H7)
2.c Idealised Me refined as rotating group:
 C11(H11A,H11B,H11C)
;
_olex2_date_sample_data_collection 2019-10-28
_olex2_submission_special_instructions 'No special instructions were received'
_oxdiff_exptl_absorpt_empirical_details
;
Empirical correction (ABSPACK) includes:
- Absorption correction using spherical harmonics
- Frame scaling
;
_oxdiff_exptl_absorpt_empirical_full_max 4.270
_oxdiff_exptl_absorpt_empirical_full_min 0.262

loop_
_space_group_symop_operation_xyz
'x, y, z'
'-x+1/2, y+1/2, -z+1/2'
'-x, -y, -z'
'x-1/2, -y-1/2, z-1/2'

loop_
_atom_site_label
_atom_site_type_symbol
_atom_site_fract_x
_atom_site_fract_y
_atom_site_fract_z
_atom_site_U_iso_or_equiv
_atom_site_adp_type
_atom_site_occupancy
_atom_site_site_symmetry_order
_atom_site_calc_flag
_atom_site_refinement_flags_posn
_atom_site_refinement_flags_adp
_atom_site_refinement_flags_occupancy
_atom_site_disorder_assembly
_atom_site_disorder_group
O2 O 0.19457(17) 0.60912(19) 0.49407(7) 0.0301(4) Uani 1 1 d . . . . .
O1 O 0.44636(18) -0.1088(2) 0.32643(8) 0.0366(5) Uani 1 1 d . . . . .
C2 C 0.4034(2) 0.1183(3) 0.43103(10) 0.0257(5) Uani 1 1 d . . . . .
C5 C 0.2677(2) 0.4483(3) 0.47863(11) 0.0268(5) Uani 1 1 d . . . . .
C3 C 0.4292(2) 0.1744(3) 0.52152(10) 0.0263(5) Uani 1 1 d . . . . .
C4 C 0.3618(2) 0.3384(3) 0.54523(10) 0.0267(5) Uani 1 1 d . . . . .
H4 H 0.379616 0.374370 0.605236 0.032 Uiso 1 1 calc R . . . .
C6 C 0.2434(2) 0.3950(3) 0.38745(11) 0.0278(5) Uani 1 1 d . . . . .
H6 H 0.183245 0.470206 0.342742 0.033 Uiso 1 1 calc R . . . .
C1 C 0.4703(2) -0.0585(3) 0.40556(11) 0.0280(5) Uani 1 1 d . . . . .
C7 C 0.3091(2) 0.2315(3) 0.36492(10) 0.0278(5) Uani 1 1 d . . . . .
H7 H 0.290692 0.195556 0.304891 0.033 Uiso 1 1 calc R . . . .
C8 C 0.2062(2) 0.6659(3) 0.58645(10) 0.0284(5) Uani 1 1 d . . . . .
H8A H 0.322182 0.676906 0.616737 0.034 Uiso 1 1 calc R . . . .
H8B H 0.152498 0.576131 0.618412 0.034 Uiso 1 1 calc R . . . .
C9 C 0.1201(2) 0.8489(3) 0.58443(11) 0.0282(5) Uani 1 1 d . . . . .
H9A H 0.004398 0.834996 0.554083 0.034 Uiso 1 1 calc R . . . .
H9B H 0.172239 0.935135 0.549868 0.034 Uiso 1 1 calc R . . . .
C11 C 0.0341(3) 1.1108(3) 0.67405(11) 0.0338(5) Uani 1 1 d . . . . .
H11A H 0.085132 1.198374 0.640706 0.051 Uiso 1 1 calc GR . . . .
H11B H 0.039237 1.156099 0.733979 0.051 Uiso 1 1 calc GR . . . .
H11C H -0.080385 1.093192 0.644795 0.051 Uiso 1 1 calc GR . . . .
C10 C 0.1264(2) 0.9285(3) 0.67830(11) 0.0310(5) Uani 1 1 d . . . . .
H10A H 0.076794 0.841423 0.713604 0.037 Uiso 1 1 calc R . . . .
H10B H 0.241902 0.946538 0.708166 0.037 Uiso 1 1 calc R . . . .

loop_
_atom_site_aniso_label
_atom_site_aniso_U_11
_atom_site_aniso_U_22
_atom_site_aniso_U_33
_atom_site_aniso_U_23
_atom_site_aniso_U_13
_atom_site_aniso_U_12
O2 0.0394(8) 0.0334(9) 0.0174(6) -0.0002(5) 0.0059(5) 0.0022(6)
O1 0.0479(9) 0.0451(10) 0.0163(7) -0.0027(5) 0.0054(6) 0.0099(7)
C2 0.0277(9) 0.0340(11) 0.0169(7) 0.0003(6) 0.0080(6) -0.0023(7)
C5 0.0304(9) 0.0317(11) 0.0196(8) -0.0005(6) 0.0079(6) -0.0035(7)
C3 0.0280(8) 0.0343(12) 0.0173(8) 0.0016(6) 0.0065(6) -0.0020(7)
C4 0.0309(9) 0.0335(11) 0.0169(8) -0.0027(6) 0.0076(6) -0.0040(7)
C6 0.0310(9) 0.0341(11) 0.0183(8) 0.0029(6) 0.0051(6) -0.0019(7)
C1 0.0299(9) 0.0388(12) 0.0167(7) 0.0002(7) 0.0079(6) -0.0012(8)
C7 0.0319(9) 0.0362(11) 0.0167(7) 0.0012(6) 0.0079(6) -0.0029(7)
C8 0.0354(9) 0.0341(12) 0.0161(8) -0.0006(6) 0.0063(6) -0.0023(8)
C9 0.0326(9) 0.0324(11) 0.0202(8) 0.0015(6) 0.0069(6) -0.0011(7)
C11 0.0397(10) 0.0388(12) 0.0232(8) -0.0041(7) 0.0074(7) -0.0008(9)
C10 0.0355(9) 0.0372(12) 0.0205(8) -0.0012(7) 0.0065(7) -0.0004(8)

loop_
_atom_type_symbol
_atom_type_description
_atom_type_scat_dispersion_real
_atom_type_scat_dispersion_imag
_atom_type_scat_source
C C 0.0181 0.0091 'International Tables Vol C Tables 4.2.6.8 and 6.1.1.4'
H H 0.0000 0.0000 'International Tables Vol C Tables 4.2.6.8 and 6.1.1.4'
O O 0.0492 0.0322 'International Tables Vol C Tables 4.2.6.8 and 6.1.1.4'

loop_
_exptl_crystal_face_index_h
_exptl_crystal_face_index_k
_exptl_crystal_face_index_l
_exptl_crystal_face_perp_dist
-3 1 9 0.0840
-3 0 9 0.0852
3 1 -9 0.1608
1 5 0 0.2233
1 -3 -7 0.2016
-2 -4 4 0.2164
-3 -2 8 0.1442
4 1 4 0.0886
-5 2 -2 0.0199
-4 0 -3 0.0219
5 -2 1 0.1503
3 -4 -2 0.2097
3 0 7 0.0704
3 -1 6 0.0900
3 -4 1 0.2145
5 0 -4 0.1447
5 1 -2 0.1448
2 3 -8 0.1775

loop_
_geom_angle_atom_site_label_1
_geom_angle_atom_site_label_2
_geom_angle_atom_site_label_3
_geom_angle
_geom_angle_site_symmetry_1
_geom_angle_site_symmetry_3
_geom_angle_publ_flag
C5 O2 C8 118.04(13) . . ?
C3 C2 C1 121.18(16) . . ?
C7 C2 C3 118.68(18) . . ?
C7 C2 C1 120.12(15) . . ?
O2 C5 C4 124.60(15) . . ?
O2 C5 C6 115.31(15) . . ?
C4 C5 C6 120.08(18) . . ?
C2 C3 C1 120.61(18) . 3_656 ?
C4 C3 C2 120.85(16) . . ?
C4 C3 C1 118.54(15) . 3_656 ?
C5 C4 H4 120.2 . . ?
C3 C4 C5 119.58(15) . . ?
C3 C4 H4 120.2 . . ?
C5 C6 H6 120.1 . . ?
C7 C6 C5 119.79(16) . . ?
C7 C6 H6 120.1 . . ?
O1 C1 C2 121.27(16) . . ?
O1 C1 C3 120.54(19) . 3_656 ?
C2 C1 C3 118.19(15) . 3_656 ?
C2 C7 H7 119.5 . . ?
C6 C7 C2 120.99(15) . . ?
C6 C7 H7 119.5 . . ?
O2 C8 H8A 110.3 . . ?
O2 C8 H8B 110.3 . . ?
O2 C8 C9 107.17(13) . . ?
H8A C8 H8B 108.5 . . ?
C9 C8 H8A 110.3 . . ?
C9 C8 H8B 110.3 . . ?
C8 C9 H9A 109.0 . . ?
C8 C9 H9B 109.0 . . ?
C8 C9 C10 112.90(14) . . ?
H9A C9 H9B 107.8 . . ?
C10 C9 H9A 109.0 . . ?
C10 C9 H9B 109.0 . . ?
H11A C11 H11B 109.5 . . ?
H11A C11 H11C 109.5 . . ?
H11B C11 H11C 109.5 . . ?
C10 C11 H11A 109.5 . . ?
C10 C11 H11B 109.5 . . ?
C10 C11 H11C 109.5 . . ?
C9 C10 H10A 109.3 . . ?
C9 C10 H10B 109.3 . . ?
C11 C10 C9 111.60(14) . . ?
C11 C10 H10A 109.3 . . ?
C11 C10 H10B 109.3 . . ?
H10A C10 H10B 108.0 . . ?

loop_
_geom_bond_atom_site_label_1
_geom_bond_atom_site_label_2
_geom_bond_distance
_geom_bond_site_symmetry_2
_geom_bond_publ_flag
O2 C5 1.355(2) . ?
O2 C8 1.4461(19) . ?
O1 C1 1.232(2) . ?
C2 C3 1.407(2) . ?
C2 C1 1.478(3) . ?
C2 C7 1.401(3) . ?
C5 C4 1.391(3) . ?
C5 C6 1.412(2) . ?
C3 C4 1.390(3) . ?
C3 C1 1.496(2) 3_656 ?
C4 H4 0.9300 . ?
C6 H6 0.9300 . ?
C6 C7 1.375(3) . ?
C7 H7 0.9300 . ?
C8 H8A 0.9700 . ?
C8 H8B 0.9700 . ?
C8 C9 1.502(3) . ?
C9 H9A 0.9700 . ?
C9 H9B 0.9700 . ?
C9 C10 1.529(2) . ?
C11 H11A 0.9600 . ?
C11 H11B 0.9600 . ?
C11 H11C 0.9600 . ?
C11 C10 1.520(3) . ?
C10 H10A 0.9700 . ?
C10 H10B 0.9700 . ?

loop_
_geom_torsion_atom_site_label_1
_geom_torsion_atom_site_label_2
_geom_torsion_atom_site_label_3
_geom_torsion_atom_site_label_4
_geom_torsion
_geom_torsion_site_symmetry_1
_geom_torsion_site_symmetry_2
_geom_torsion_site_symmetry_3
_geom_torsion_site_symmetry_4
_geom_torsion_publ_flag
O2 C5 C4 C3 179.14(16) . . . . ?
O2 C5 C6 C7 -178.39(16) . . . . ?
O2 C8 C9 C10 -178.61(14) . . . . ?
C2 C3 C4 C5 0.0(3) . . . . ?
C5 O2 C8 C9 178.42(15) . . . . ?
C5 C6 C7 C2 -1.5(3) . . . . ?
C3 C2 C1 O1 179.26(17) . . . . ?
C3 C2 C1 C3 -1.7(3) . . . 3_656 ?
C3 C2 C7 C6 0.3(3) . . . . ?
C4 C5 C6 C7 1.9(3) . . . . ?
C6 C5 C4 C3 -1.2(3) . . . . ?
C1 C2 C3 C4 -178.12(16) . . . . ?
C1 C2 C3 C1 1.8(3) . . . 3_656 ?
C1 C2 C7 C6 178.87(16) . . . . ?
C1 C3 C4 C5 -179.88(15) 3_656 . . . ?
C7 C2 C3 C4 0.4(3) . . . . ?
C7 C2 C3 C1 -179.71(16) . . . 3_656 ?
C7 C2 C1 O1 0.8(3) . . . . ?
C7 C2 C1 C3 179.77(16) . . . 3_656 ?
C8 O2 C5 C4 -4.0(3) . . . . ?
C8 O2 C5 C6 176.34(14) . . . . ?
C8 C9 C10 C11 -178.37(16) . . . . ?

loop_
_exptl_oxdiff_crystal_face_indexfrac_h
_exptl_oxdiff_crystal_face_indexfrac_k
_exptl_oxdiff_crystal_face_indexfrac_l
_exptl_oxdiff_crystal_face_x
_exptl_oxdiff_crystal_face_y
_exptl_oxdiff_crystal_face_z
-2.5304 0.8667 9.2544 -0.2865 -0.7325 0.6176
-2.8757 -0.4089 9.1627 -0.3381 -0.8626 0.3762
2.9078 0.5945 -9.0889 0.3435 0.8762 -0.3381
1.4617 4.5360 -0.4509 0.2109 0.5322 0.8199
1.0669 -3.3830 -6.8346 0.0936 0.2435 -0.9654
-2.2488 -4.0740 3.5164 -0.2982 -0.7559 -0.5829
-2.9829 -2.0847 7.8903 -0.3657 -0.9307 0.0023
4.2900 0.5480 3.9519 0.9059 -0.2510 0.3412
-4.6690 1.5160 -1.6034 -0.9522 0.2629 0.1556
-4.4750 -0.0810 -3.4958 -0.9371 0.2594 -0.2335
4.6228 -1.8107 1.1921 0.9378 -0.2588 -0.2313
3.2341 -3.6979 -2.2706 0.6173 -0.1692 -0.7683
2.7556 0.3429 7.1660 0.6872 -0.5643 0.4575
3.1524 -0.9807 6.2911 0.7608 -0.6256 0.1729
2.5491 -4.0616 0.5479 0.5547 -0.4582 -0.6945
5.1825 -0.4067 -3.9412 0.9101 0.3408 -0.2356
5.2151 0.8990 -2.4501 0.9332 0.3500 0.0812
1.9797 2.5399 -8.0441 0.1637 0.9844 0.0647
